data_4347972
loop_
_publ_author_name
'Esmieu, Charl\`ene'
'Orio, Maylis'
'Le Pape, Laurent'
'Lebrun, Colette'
'P\'ecaut, Jacques'
'M\'enage, St\'ephane'
'Torelli, St\'ephane'

_publ_section_title
;
 Redox-Innocent Metal-Assisted Cleavage of S-S Bond in a
 Disulfide-Containing Ligand.
;
_journal_issue 12
_journal_name_full 'Inorganic chemistry'
_journal_page_first 6208
_journal_page_last 6217
_journal_paper_doi 10.1021/acs.inorgchem.6b00819
_journal_volume 55
_journal_year 2016
_chemical_formula_moiety 'C35 H38 Cu2 N7 O3 S, 3(C F3 O3 S), C4 H8 O'
_chemical_formula_sum 'C42 H46 Cu2 F9 N7 O13 S4'
_chemical_formula_weight 1283.18
_space_group_crystal_system monoclinic
_space_group_IT_number 14
_space_group_name_Hall '-P 2ybc'
_space_group_name_H-M_alt 'P 1 21/c 1'
_atom_sites_solution_hydrogens mixed
_audit_creation_date 2016-05-10
_audit_creation_method
;
Olex2 1.2
(compiled 2015.09.30 svn.r3233 for OlexSys, GUI svn.r5103)
;
_cell_angle_alpha 90
_cell_angle_beta 101.161(4)
_cell_angle_gamma 90
_cell_formula_units_Z 4
_cell_length_a 12.1289(3)
_cell_length_b 19.7968(14)
_cell_length_c 22.2550(11)
_cell_measurement_reflns_used 7342
_cell_measurement_temperature 150.00(10)
_cell_measurement_theta_max 32.3707
_cell_measurement_theta_min 3.3639
_cell_volume 5242.7(5)
_computing_cell_refinement
;
CrysAlisPro, Agilent Technologies,
Version 1.171.35.19 (release 27-10-2011 CrysAlis171 .NET)
(compiled Oct 27 2011,15:02:11)
;
_computing_data_collection
;
CrysAlisPro, Agilent Technologies,
Version 1.171.35.19 (release 27-10-2011 CrysAlis171 .NET)
(compiled Oct 27 2011,15:02:11)
;
_computing_data_reduction
;
CrysAlisPro, Agilent Technologies,
Version 1.171.35.19 (release 27-10-2011 CrysAlis171 .NET)
(compiled Oct 27 2011,15:02:11)
;
_computing_molecular_graphics 'Olex2 (Dolomanov et al., 2009)'
_computing_publication_material 'Olex2 (Dolomanov et al., 2009)'
_computing_structure_refinement 'ShelXL (Sheldrick, 2015)'
_computing_structure_solution
;
Superflip (Palatinus & Chapuis, 2007;Palatinus & van der Lee, 2008;
Palatinus et al., 2012)
;
_diffrn_ambient_temperature 150.00(10)
_diffrn_detector_area_resol_mean 15.9653
_diffrn_measured_fraction_theta_full 0.997
_diffrn_measured_fraction_theta_max 0.990
_diffrn_measurement_details
;
#__ type_ start__ end____ width___ exp.time_
  1 omega   34.00   88.00   1.0000    5.0000
omega____ theta____ kappa____ phi______ frames
    -       25.4051  179.0000  -30.0000 54

#__ type_ start__ end____ width___ exp.time_
  2 omega  -66.00   44.00   1.0000    5.0000
omega____ theta____ kappa____ phi______ frames
    -      -27.1239   19.0000   30.0000 110

#__ type_ start__ end____ width___ exp.time_
  3 omega  -91.00  -47.00   1.0000    5.0000
omega____ theta____ kappa____ phi______ frames
    -      -27.1239 -179.0000   60.0000 44

#__ type_ start__ end____ width___ exp.time_
  4 omega   -5.00   44.00   1.0000    5.0000
omega____ theta____ kappa____ phi______ frames
    -       25.4051   77.0000  -90.0000 49
;
_diffrn_measurement_device_type 'Xcalibur, Sapphire3'
_diffrn_measurement_method '\w scans'
_diffrn_orient_matrix_UB_11 0.0054982000
_diffrn_orient_matrix_UB_12 0.0289215000
_diffrn_orient_matrix_UB_13 0.0191700000
_diffrn_orient_matrix_UB_21 0.0567895000
_diffrn_orient_matrix_UB_22 0.0035689000
_diffrn_orient_matrix_UB_23 -0.0032083000
_diffrn_orient_matrix_UB_31 -0.0173573000
_diffrn_orient_matrix_UB_32 0.0208604000
_diffrn_orient_matrix_UB_33 -0.0260520000
_diffrn_radiation_monochromator graphite
_diffrn_radiation_type MoK\a
_diffrn_radiation_wavelength 0.71073
_diffrn_reflns_av_R_equivalents 0.0444
_diffrn_reflns_av_unetI/netI 0.0808
_diffrn_reflns_Laue_measured_fraction_full 0.997
_diffrn_reflns_Laue_measured_fraction_max 0.990
_diffrn_reflns_limit_h_max 15
_diffrn_reflns_limit_h_min -17
_diffrn_reflns_limit_k_max 28
_diffrn_reflns_limit_k_min -22
_diffrn_reflns_limit_l_max 28
_diffrn_reflns_limit_l_min -31
_diffrn_reflns_number 32373
_diffrn_reflns_point_group_measured_fraction_full 0.997
_diffrn_reflns_point_group_measured_fraction_max 0.990
_diffrn_reflns_theta_full 25.242
_diffrn_reflns_theta_max 30.508
_diffrn_reflns_theta_min 3.424
_diffrn_source 'Enhance (Mo) X-ray Source'
_exptl_absorpt_coefficient_mu 1.070
_exptl_absorpt_correction_T_max 1.00000
_exptl_absorpt_correction_T_min 0.99014
_exptl_absorpt_correction_type multi-scan
_exptl_absorpt_process_details
;
CrysAlisPro, Agilent Technologies,
Version 1.171.35.19 (release 27-10-2011 CrysAlis171 .NET)
(compiled Oct 27 2011,15:02:11)
Empirical absorption correction using spherical harmonics,
 implemented in SCALE3 ABSPACK scaling algorithm.
;
_exptl_crystal_colour blue
_exptl_crystal_colour_primary blue
_exptl_crystal_density_diffrn 1.626
_exptl_crystal_description octaedra
_exptl_crystal_F_000 2616
_exptl_crystal_size_max 0.411
_exptl_crystal_size_mid 0.231
_exptl_crystal_size_min 0.215
_refine_diff_density_max 2.025
_refine_diff_density_min -0.809
_refine_diff_density_rms 0.095
_refine_ls_extinction_method none
_refine_ls_goodness_of_fit_ref 1.015
_refine_ls_hydrogen_treatment constr
_refine_ls_matrix_type full
_refine_ls_number_parameters 734
_refine_ls_number_reflns 15849
_refine_ls_number_restraints 45
_refine_ls_restrained_S_all 1.021
_refine_ls_R_factor_all 0.1068
_refine_ls_R_factor_gt 0.0613
_refine_ls_shift/su_max 0.001
_refine_ls_shift/su_mean 0.000
_refine_ls_structure_factor_coef Fsqd
_refine_ls_weighting_details 'w=1/[\s^2^(Fo^2^)+(0.0638P)^2^+2.5865P] where P=(Fo^2^+2Fc^2^)/3'
_refine_ls_weighting_scheme calc
_refine_ls_wR_factor_gt 0.1317
_refine_ls_wR_factor_ref 0.1516
_reflns_Friedel_coverage 0.000
_reflns_number_gt 10176
_reflns_number_total 15849
_reflns_threshold_expression 'I > 2\s(I)'
_cod_data_source_file ic6b00819_si_003.cif
_cod_data_source_block st440
_cod_database_code 4347972
_chemical_oxdiff_formula 'Cu S2 N2 O2 C30 H30'
_shelx_space_group_comment
;
The symmetry employed for this shelxl refinement is uniquely defined
by the following loop, which should always be used as a source of
symmetry information in preference to the above space-group names.
They are only intended as comments.
;
_shelx_estimated_absorpt_t_max 0.803
_shelx_estimated_absorpt_t_min 0.668
_reflns_odcompleteness_completeness 98.90
_reflns_odcompleteness_iscentric 1
_reflns_odcompleteness_theta 30.44
_olex2_refinement_description
;
1. Fixed Uiso
 At 1.2 times of:
  All C(H) groups, All C(H,H) groups
 At 1.5 times of:
  All C(H,H,H) groups, All O(H,H) groups
2. Restrained distances
 S4B-O34 = S4B-O35 = S4B-O36
 1.42 with sigma of 0.01
3. Uiso/Uaniso restraints and constraints
O51 \\sim C54 \\sim C53 \\sim C52 \\sim C51: within 1.7A with sigma of 0.01 and
sigma for terminal atoms of 0.02
Uanis(O36) \\sim Ueq: with sigma of 0.005 and sigma for terminal atoms of 0.01
Uanis(O35) \\sim Ueq: with sigma of 0.01 and sigma for terminal atoms of 0.02
4. Others
 Sof(S4B)=Sof(O34)=Sof(O35)=Sof(O36)=1-FVAR(1)
 Sof(S4)=Sof(O31)=Sof(O32)=Sof(O33)=FVAR(1)
5.a Rotating group:
 O3(H3A,H3B)
5.b Secondary CH2 refined with riding coordinates:
 C7(H7A,H7B), C8(H8A,H8B), C10(H10A,H10B), C16(H16A,H16B), C22(H22A,H22B),
 C28(H28A,H28B), C51(H51A,H51B), C52(H52A,H52B), C53(H53A,H53B), C54(H54A,H54B)
5.c Aromatic/amide H refined with riding coordinates:
 C3(H3), C5(H5), C12(H12), C13(H13), C14(H14), C15(H15), C18(H18), C19(H19),
 C20(H20), C21(H21), C24(H24), C25(H25), C26(H26), C27(H27), C30(H30), C31(H31),
  C32(H32), C33(H33)
5.d Idealised Me refined as rotating group:
 C9(H9A,H9B,H9C), C42(H42A,H42B,H42C)
;
_shelx_shelxl_version_number 2014/7
_olex2_submission_special_instructions 'No special instructions were received'

loop_
_space_group_symop_operation_xyz
'x, y, z'
'-x, y+1/2, -z+1/2'
'-x, -y, -z'
'x, -y-1/2, z-1/2'

loop_
_atom_site_label
_atom_site_type_symbol
_atom_site_fract_x
_atom_site_fract_y
_atom_site_fract_z
_atom_site_U_iso_or_equiv
_atom_site_adp_type
_atom_site_occupancy
_atom_site_site_symmetry_order
_atom_site_calc_flag
_atom_site_refinement_flags_posn
_atom_site_refinement_flags_adp
_atom_site_refinement_flags_occupancy
_atom_site_disorder_assembly
_atom_site_disorder_group
Cu1 Cu 0.32581(3) 0.41813(2) 0.40629(2) 0.02067(10) Uani 1 1 d . . . . .
Cu2 Cu 0.32016(3) 0.72259(2) 0.31182(2) 0.02272(10) Uani 1 1 d . . . . .
S1 S 0.35325(7) 0.57899(4) 0.36161(3) 0.02203(17) Uani 1 1 d . . . . .
O1 O 0.3020(2) 0.64502(11) 0.37953(10) 0.0280(5) Uani 1 1 d . . . . .
O2 O 0.3510(2) 0.52783(12) 0.41067(10) 0.0303(6) Uani 1 1 d . . . . .
O3 O 0.2841(2) 0.79208(13) 0.37145(11) 0.0347(6) Uani 1 1 d . . . . .
H3A H 0.2468 0.7732 0.3972 0.052 Uiso 1 1 d GR . . . .
H3B H 0.2424 0.8242 0.3514 0.052 Uiso 1 1 d GR . . . .
N1 N 0.3639(2) 0.68483(14) 0.23342(11) 0.0232(6) Uani 1 1 d . . . . .
N2 N 0.1686(2) 0.71848(14) 0.26121(13) 0.0278(6) Uani 1 1 d . . . . .
N3 N 0.4845(2) 0.72636(15) 0.34089(12) 0.0275(6) Uani 1 1 d . . . . .
N4 N 0.1562(2) 0.42390(13) 0.37630(11) 0.0197(5) Uani 1 1 d . . . . .
N5 N 0.3255(2) 0.39618(13) 0.31836(11) 0.0207(5) Uani 1 1 d . . . . .
N6 N 0.2852(2) 0.42967(14) 0.48821(12) 0.0236(6) Uani 1 1 d . . . . .
C1 C 0.2447(2) 0.55359(15) 0.29654(13) 0.0192(6) Uani 1 1 d . . . . .
C2 C 0.2634(3) 0.57272(16) 0.23920(13) 0.0201(6) Uani 1 1 d . . . . .
C3 C 0.1806(3) 0.55950(16) 0.18716(14) 0.0235(7) Uani 1 1 d . . . . .
H3 H 0.1956 0.5695 0.1478 0.028 Uiso 1 1 calc R . . . .
C4 C 0.0774(3) 0.53208(16) 0.19194(14) 0.0248(7) Uani 1 1 d . . . . .
C5 C 0.0600(3) 0.51425(16) 0.24978(14) 0.0237(7) Uani 1 1 d . . . . .
H5 H -0.0107 0.4960 0.2537 0.028 Uiso 1 1 calc R . . . .
C6 C 0.1432(3) 0.52232(16) 0.30243(13) 0.0201(6) Uani 1 1 d . . . . .
C7 C 0.3690(3) 0.60860(18) 0.22938(14) 0.0246(7) Uani 1 1 d . . . . .
H7A H 0.4333 0.5923 0.2604 0.029 Uiso 1 1 calc R . . . .
H7B H 0.3835 0.5961 0.1885 0.029 Uiso 1 1 calc R . . . .
C8 C 0.1160(3) 0.49531(16) 0.36156(14) 0.0225(6) Uani 1 1 d . . . . .
H8A H 0.1508 0.5252 0.3956 0.027 Uiso 1 1 calc R . . . .
H8B H 0.0336 0.4969 0.3588 0.027 Uiso 1 1 calc R . . . .
C9 C -0.0136(3) 0.5216(2) 0.13582(16) 0.0383(9) Uani 1 1 d . . . . .
H9A H -0.0691 0.5579 0.1331 0.057 Uiso 1 1 calc GR . . . .
H9B H -0.0504 0.4780 0.1389 0.057 Uiso 1 1 calc GR . . . .
H9C H 0.0199 0.5220 0.0991 0.057 Uiso 1 1 calc GR . . . .
C10 C 0.2786(3) 0.71358(19) 0.18261(15) 0.0307(8) Uani 1 1 d . . . . .
H10A H 0.2743 0.6856 0.1454 0.037 Uiso 1 1 calc R . . . .
H10B H 0.3008 0.7599 0.1731 0.037 Uiso 1 1 calc R . . . .
C11 C 0.1664(3) 0.71525(17) 0.20092(15) 0.0284(8) Uani 1 1 d . . . . .
C12 C 0.0653(4) 0.7132(2) 0.1590(2) 0.0443(11) Uani 1 1 d . . . . .
H12 H 0.0649 0.7124 0.1163 0.053 Uiso 1 1 calc R . . . .
C13 C -0.0337(4) 0.7124(2) 0.1800(2) 0.0532(13) Uani 1 1 d . . . . .
H13 H -0.1034 0.7110 0.1519 0.064 Uiso 1 1 calc R . . . .
C14 C -0.0314(3) 0.7138(2) 0.2418(3) 0.0517(12) Uani 1 1 d . . . . .
H14 H -0.0995 0.7123 0.2569 0.062 Uiso 1 1 calc R . . . .
C15 C 0.0714(3) 0.7173(2) 0.2822(2) 0.0388(9) Uani 1 1 d . . . . .
H15 H 0.0732 0.7189 0.3250 0.047 Uiso 1 1 calc R . . . .
C16 C 0.4788(3) 0.7115(2) 0.23356(15) 0.0325(8) Uani 1 1 d . . . . .
H16A H 0.4737 0.7580 0.2170 0.039 Uiso 1 1 calc R . . . .
H16B H 0.5166 0.6829 0.2072 0.039 Uiso 1 1 calc R . . . .
C17 C 0.5456(3) 0.71150(19) 0.29776(16) 0.0307(8) Uani 1 1 d . . . . .
C18 C 0.6603(3) 0.7004(2) 0.31271(19) 0.0383(9) Uani 1 1 d . . . . .
H18 H 0.7014 0.6893 0.2818 0.046 Uiso 1 1 calc R . . . .
C19 C 0.7142(3) 0.7057(2) 0.3733(2) 0.0456(11) Uani 1 1 d . . . . .
H19 H 0.7931 0.6990 0.3847 0.055 Uiso 1 1 calc R . . . .
C20 C 0.6503(3) 0.7210(2) 0.41739(18) 0.0407(10) Uani 1 1 d . . . . .
H20 H 0.6856 0.7247 0.4593 0.049 Uiso 1 1 calc R . . . .
C21 C 0.5369(3) 0.73066(19) 0.40029(16) 0.0341(8) Uani 1 1 d . . . . .
H21 H 0.4940 0.7406 0.4307 0.041 Uiso 1 1 calc R . . . .
C22 C 0.1305(3) 0.37862(17) 0.32248(14) 0.0222(6) Uani 1 1 d . . . . .
H22A H 0.0578 0.3917 0.2966 0.027 Uiso 1 1 calc R . . . .
H22B H 0.1238 0.3315 0.3363 0.027 Uiso 1 1 calc R . . . .
C23 C 0.2214(3) 0.38282(16) 0.28573(14) 0.0214(6) Uani 1 1 d . . . . .
C24 C 0.2037(3) 0.37076(17) 0.22325(14) 0.0265(7) Uani 1 1 d . . . . .
H24 H 0.1304 0.3615 0.2008 0.032 Uiso 1 1 calc R . . . .
C25 C 0.2941(3) 0.3724(2) 0.19413(16) 0.0340(8) Uani 1 1 d . . . . .
H25 H 0.2831 0.3647 0.1513 0.041 Uiso 1 1 calc R . . . .
C26 C 0.4011(3) 0.3853(2) 0.22738(16) 0.0333(8) Uani 1 1 d . . . . .
H26 H 0.4643 0.3859 0.2080 0.040 Uiso 1 1 calc R . . . .
C27 C 0.4133(3) 0.39715(18) 0.28958(15) 0.0254(7) Uani 1 1 d . . . . .
H27 H 0.4861 0.4063 0.3127 0.031 Uiso 1 1 calc R . . . .
C28 C 0.1060(3) 0.39835(18) 0.42797(14) 0.0262(7) Uani 1 1 d . . . . .
H28A H 0.1054 0.3483 0.4277 0.031 Uiso 1 1 calc R . . . .
H28B H 0.0274 0.4144 0.4233 0.031 Uiso 1 1 calc R . . . .
C29 C 0.1746(3) 0.42378(17) 0.48787(14) 0.0241(7) Uani 1 1 d . . . . .
C30 C 0.1298(3) 0.4380(2) 0.53888(16) 0.0352(8) Uani 1 1 d . . . . .
H30 H 0.0515 0.4333 0.5378 0.042 Uiso 1 1 calc R . . . .
C31 C 0.2011(4) 0.4594(2) 0.59166(17) 0.0427(10) Uani 1 1 d . . . . .
H31 H 0.1723 0.4695 0.6274 0.051 Uiso 1 1 calc R . . . .
C32 C 0.3142(4) 0.4657(2) 0.59191(17) 0.0396(9) Uani 1 1 d . . . . .
H32 H 0.3642 0.4804 0.6278 0.047 Uiso 1 1 calc R . . . .
C33 C 0.3540(3) 0.45053(18) 0.53949(15) 0.0294(8) Uani 1 1 d . . . . .
H33 H 0.4321 0.4550 0.5397 0.035 Uiso 1 1 calc R . . . .
N41 N 0.4894(2) 0.40035(14) 0.43677(12) 0.0255(6) Uani 1 1 d . . . . .
C41 C 0.5769(3) 0.38069(18) 0.45118(15) 0.0294(8) Uani 1 1 d . . . . .
C42 C 0.6897(4) 0.3538(3) 0.4693(2) 0.0548(13) Uani 1 1 d . . . . .
H42A H 0.6873 0.3044 0.4665 0.082 Uiso 1 1 calc GR . . . .
H42B H 0.7206 0.3672 0.5117 0.082 Uiso 1 1 calc GR . . . .
H42C H 0.7374 0.3716 0.4422 0.082 Uiso 1 1 calc GR . . . .
S2 S 0.36022(7) 0.23946(5) 0.39156(4) 0.02828(19) Uani 1 1 d . . . . .
F1S2 F 0.2354(2) 0.14299(14) 0.42368(13) 0.0643(8) Uani 1 1 d . . . . .
F2S2 F 0.3897(2) 0.15891(13) 0.48696(11) 0.0608(8) Uani 1 1 d . . . . .
F3S2 F 0.3901(3) 0.10939(13) 0.40106(13) 0.0655(8) Uani 1 1 d . . . . .
O11 O 0.3045(2) 0.22914(14) 0.32911(11) 0.0355(6) Uani 1 1 d . . . . .
O12 O 0.4803(2) 0.24713(15) 0.40151(13) 0.0424(7) Uani 1 1 d . . . . .
O13 O 0.3025(2) 0.28652(12) 0.42461(11) 0.0317(6) Uani 1 1 d . . . . .
C2S C 0.3431(4) 0.1584(2) 0.4279(2) 0.0421(10) Uani 1 1 d . . . . .
S3 S 0.23393(8) 0.90609(5) 0.24760(4) 0.0328(2) Uani 1 1 d . . . . .
F1S3 F 0.2372(2) 1.03314(13) 0.28136(15) 0.0679(8) Uani 1 1 d . . . . .
F2S3 F 0.3707(2) 0.97320(14) 0.33215(11) 0.0576(7) Uani 1 1 d . . . . .
F3S3 F 0.3771(2) 1.00368(14) 0.24088(11) 0.0551(7) Uani 1 1 d . . . . .
O21 O 0.1662(3) 0.92700(16) 0.19054(13) 0.0520(8) Uani 1 1 d . . . . .
O22 O 0.3233(2) 0.85925(15) 0.24439(13) 0.0445(7) Uani 1 1 d . . . . .
O23 O 0.1700(2) 0.88983(15) 0.29445(14) 0.0459(7) Uani 1 1 d . . . . .
C3S C 0.3078(3) 0.9830(2) 0.27733(18) 0.0376(9) Uani 1 1 d . . . . .
S4 S 0.04793(9) 0.74059(7) 0.46350(8) 0.0343(4) Uani 0.917(5) 1 d . . P A 1
O31 O -0.0139(3) 0.7060(2) 0.41015(18) 0.0576(11) Uani 0.917(5) 1 d . . P A 1
O32 O 0.1572(2) 0.76371(17) 0.45655(14) 0.0434(9) Uani 0.917(5) 1 d . . P A 1
O33 O 0.0451(4) 0.7098(2) 0.52107(18) 0.0704(14) Uani 0.917(5) 1 d . . P A 1
S4B S 0.0318(15) 0.7508(9) 0.4921(9) 0.052(5) Uani 0.083(5) 1 d D . P A 2
O34 O 0.1357(19) 0.761(2) 0.5327(15) 0.054(12) Uani 0.083(5) 1 d D . P A 2
O35 O -0.064(3) 0.742(2) 0.5186(18) 0.064(12) Uani 0.083(5) 1 d D U P A 2
O36 O 0.022(4) 0.7016(17) 0.4449(16) 0.044(10) Uani 0.083(5) 1 d D U P A 2
F1S4 F -0.0339(4) 0.8532(2) 0.41453(15) 0.1263(18) Uani 1 1 d . . . . .
F2S4 F 0.0158(2) 0.85977(15) 0.51042(13) 0.0675(8) Uani 1 1 d . . . . .
F3S4 F -0.1339(3) 0.8086(2) 0.4702(2) 0.135(2) Uani 1 1 d . . . . .
C4S C -0.0275(4) 0.8204(3) 0.4643(2) 0.0608(14) Uani 1 1 d . . . . .
O51 O 0.3375(5) 0.5736(3) 0.07881(18) 0.1015(15) Uani 1 1 d . U . . .
C51 C 0.3269(9) 0.5044(4) 0.0656(3) 0.121(2) Uani 1 1 d . U . . .
H51A H 0.3052 0.4787 0.0997 0.145 Uiso 1 1 calc R . . . .
H51B H 0.3969 0.4853 0.0560 0.145 Uiso 1 1 calc R . . . .
C52 C 0.2352(9) 0.5060(4) 0.0111(4) 0.134(3) Uani 1 1 d . U . . .
H52A H 0.2287 0.4623 -0.0110 0.161 Uiso 1 1 calc R . . . .
H52B H 0.1622 0.5170 0.0223 0.161 Uiso 1 1 calc R . . . .
C53 C 0.2725(8) 0.5603(5) -0.0258(3) 0.119(2) Uani 1 1 d . U . . .
H53A H 0.2087 0.5802 -0.0549 0.143 Uiso 1 1 calc R . . . .
H53B H 0.3297 0.5440 -0.0486 0.143 Uiso 1 1 calc R . . . .
C54 C 0.3229(7) 0.6110(4) 0.0246(3) 0.103(2) Uani 1 1 d . U . . .
H54A H 0.3957 0.6288 0.0176 0.123 Uiso 1 1 calc R . . . .
H54B H 0.2711 0.6494 0.0260 0.123 Uiso 1 1 calc R . . . .

loop_
_atom_site_aniso_label
_atom_site_aniso_U_11
_atom_site_aniso_U_22
_atom_site_aniso_U_33
_atom_site_aniso_U_23
_atom_site_aniso_U_13
_atom_site_aniso_U_12
Cu1 0.01654(18) 0.0243(2) 0.02058(18) -0.00042(15) 0.00207(13) -0.00116(16)
Cu2 0.0233(2) 0.0250(2) 0.02021(18) -0.00066(15) 0.00524(14) -0.00273(17)
S1 0.0209(4) 0.0230(4) 0.0207(4) -0.0017(3) 0.0002(3) -0.0003(3)
O1 0.0368(14) 0.0177(12) 0.0278(12) 0.0017(9) 0.0023(10) -0.0003(10)
O2 0.0350(14) 0.0252(13) 0.0262(12) 0.0039(10) -0.0053(10) -0.0024(11)
O3 0.0470(16) 0.0288(14) 0.0304(13) 0.0012(10) 0.0129(11) 0.0020(12)
N1 0.0235(14) 0.0274(15) 0.0188(12) 0.0009(11) 0.0045(10) -0.0060(12)
N2 0.0237(14) 0.0231(15) 0.0361(15) 0.0043(12) 0.0048(11) 0.0008(12)
N3 0.0266(14) 0.0283(16) 0.0261(14) 0.0003(12) 0.0013(11) -0.0099(12)
N4 0.0189(12) 0.0200(13) 0.0205(12) 0.0023(10) 0.0043(9) -0.0022(11)
N5 0.0205(13) 0.0167(13) 0.0250(13) 0.0008(10) 0.0042(10) -0.0011(11)
N6 0.0233(14) 0.0222(14) 0.0243(13) -0.0003(11) 0.0024(10) 0.0004(11)
C1 0.0178(14) 0.0164(14) 0.0220(14) 0.0004(12) 0.0005(11) 0.0017(12)
C2 0.0215(15) 0.0178(15) 0.0212(14) -0.0035(12) 0.0049(11) 0.0018(12)
C3 0.0307(17) 0.0193(15) 0.0195(14) -0.0010(12) 0.0023(12) 0.0008(14)
C4 0.0252(16) 0.0191(16) 0.0259(16) -0.0001(13) -0.0053(12) 0.0007(13)
C5 0.0193(15) 0.0209(16) 0.0291(16) 0.0035(13) 0.0003(12) -0.0007(13)
C6 0.0200(15) 0.0182(15) 0.0218(14) 0.0011(12) 0.0036(11) 0.0020(12)
C7 0.0235(16) 0.0286(18) 0.0221(15) -0.0038(13) 0.0060(12) -0.0002(14)
C8 0.0201(15) 0.0235(16) 0.0242(15) 0.0003(13) 0.0049(11) 0.0007(13)
C9 0.038(2) 0.041(2) 0.0302(18) 0.0035(16) -0.0097(15) -0.0093(18)
C10 0.042(2) 0.0285(19) 0.0209(16) 0.0029(13) 0.0035(13) -0.0028(16)
C11 0.0340(19) 0.0192(16) 0.0287(17) 0.0016(13) -0.0023(13) 0.0029(14)
C12 0.046(2) 0.028(2) 0.049(2) -0.0022(17) -0.0152(18) 0.0112(18)
C13 0.035(2) 0.036(2) 0.076(3) -0.009(2) -0.019(2) 0.0107(19)
C14 0.023(2) 0.031(2) 0.100(4) -0.002(2) 0.007(2) 0.0053(17)
C15 0.033(2) 0.032(2) 0.054(2) 0.0045(18) 0.0163(17) 0.0038(17)
C16 0.0285(18) 0.045(2) 0.0266(17) -0.0011(15) 0.0123(13) -0.0145(16)
C17 0.0286(18) 0.0306(19) 0.0344(18) -0.0010(15) 0.0098(14) -0.0133(15)
C18 0.0265(19) 0.041(2) 0.049(2) 0.0020(18) 0.0094(16) -0.0062(17)
C19 0.029(2) 0.040(2) 0.062(3) 0.005(2) -0.0056(18) -0.0043(18)
C20 0.040(2) 0.039(2) 0.037(2) 0.0042(17) -0.0066(16) -0.0067(18)
C21 0.039(2) 0.032(2) 0.0301(18) -0.0015(15) 0.0034(14) -0.0132(17)
C22 0.0192(15) 0.0223(16) 0.0235(15) 0.0005(12) 0.0001(11) -0.0043(13)
C23 0.0229(15) 0.0172(15) 0.0232(15) 0.0019(12) 0.0024(11) 0.0016(12)
C24 0.0278(17) 0.0257(17) 0.0239(16) -0.0034(13) -0.0005(12) 0.0005(14)
C25 0.043(2) 0.036(2) 0.0231(17) -0.0028(15) 0.0077(14) 0.0038(17)
C26 0.034(2) 0.038(2) 0.0322(18) -0.0008(16) 0.0160(15) 0.0025(17)
C27 0.0223(16) 0.0267(17) 0.0276(16) 0.0013(13) 0.0057(12) 0.0011(14)
C28 0.0233(16) 0.0316(19) 0.0261(16) 0.0047(14) 0.0102(12) -0.0059(14)
C29 0.0260(16) 0.0235(17) 0.0237(15) 0.0032(13) 0.0070(12) 0.0005(14)
C30 0.036(2) 0.040(2) 0.0331(19) 0.0017(16) 0.0144(15) 0.0025(17)
C31 0.061(3) 0.044(2) 0.0269(19) -0.0063(17) 0.0179(17) 0.001(2)
C32 0.049(2) 0.041(2) 0.0285(19) -0.0067(16) 0.0059(16) -0.0050(19)
C33 0.0324(19) 0.0291(19) 0.0251(16) 0.0003(14) 0.0018(13) -0.0022(15)
N41 0.0226(14) 0.0251(15) 0.0273(14) -0.0015(11) 0.0009(10) 0.0001(12)
C41 0.0274(18) 0.0296(19) 0.0300(17) -0.0007(14) 0.0021(13) 0.0022(15)
C42 0.034(2) 0.073(3) 0.051(3) -0.005(2) -0.0050(18) 0.026(2)
S2 0.0238(4) 0.0271(4) 0.0344(4) -0.0035(4) 0.0066(3) 0.0008(3)
F1S2 0.0490(16) 0.0571(18) 0.083(2) 0.0276(15) 0.0047(14) -0.0152(13)
F2S2 0.082(2) 0.0444(15) 0.0480(15) 0.0106(12) -0.0079(13) 0.0059(14)
F3S2 0.080(2) 0.0284(13) 0.083(2) -0.0132(13) 0.0039(16) 0.0117(14)
O11 0.0325(14) 0.0428(16) 0.0318(13) -0.0034(11) 0.0077(10) 0.0001(12)
O12 0.0234(13) 0.0443(17) 0.0592(18) -0.0140(14) 0.0073(12) -0.0021(12)
O13 0.0366(14) 0.0270(13) 0.0344(13) 0.0020(10) 0.0138(10) 0.0070(11)
C2S 0.045(2) 0.028(2) 0.049(2) 0.0000(18) -0.0026(18) 0.0014(18)
S3 0.0280(5) 0.0281(5) 0.0427(5) 0.0036(4) 0.0079(4) -0.0002(4)
F1S3 0.0597(18) 0.0308(14) 0.116(3) -0.0089(15) 0.0246(17) 0.0042(13)
F2S3 0.0740(19) 0.0598(18) 0.0357(13) -0.0064(12) 0.0022(12) -0.0088(15)
F3S3 0.0559(16) 0.0588(17) 0.0549(15) -0.0014(13) 0.0210(12) -0.0274(13)
O21 0.0468(18) 0.0509(19) 0.0518(18) 0.0101(15) -0.0064(14) -0.0107(15)
O22 0.0298(15) 0.0406(17) 0.0649(19) -0.0115(14) 0.0137(13) 0.0005(12)
O23 0.0426(17) 0.0353(16) 0.0668(19) 0.0158(14) 0.0278(14) 0.0074(13)
C3S 0.039(2) 0.036(2) 0.040(2) 0.0000(17) 0.0119(16) -0.0036(18)
S4 0.0297(6) 0.0417(8) 0.0340(8) 0.0019(6) 0.0121(5) -0.0037(5)
O31 0.041(2) 0.074(3) 0.059(2) -0.027(2) 0.0134(17) -0.0099(18)
O32 0.0285(16) 0.056(2) 0.0493(19) 0.0039(15) 0.0160(13) -0.0011(14)
O33 0.105(4) 0.065(3) 0.051(2) 0.019(2) 0.040(2) -0.012(3)
S4B 0.070(11) 0.056(10) 0.027(9) -0.017(8) -0.002(7) 0.016(8)
O34 0.023(17) 0.08(3) 0.05(2) -0.009(19) -0.013(14) 0.019(18)
O35 0.060(18) 0.060(18) 0.071(18) 0.029(15) 0.010(14) -0.028(15)
O36 0.049(13) 0.035(12) 0.048(13) -0.009(9) 0.008(9) 0.009(9)
F1S4 0.201(5) 0.099(3) 0.058(2) 0.015(2) -0.026(2) 0.074(3)
F2S4 0.0628(19) 0.0656(19) 0.0718(19) -0.0237(15) 0.0072(14) -0.0020(15)
F3S4 0.0379(19) 0.145(4) 0.221(5) -0.097(4) 0.024(2) 0.002(2)
C4S 0.043(3) 0.080(4) 0.053(3) -0.020(3) -0.004(2) 0.014(3)
O51 0.145(4) 0.111(4) 0.053(2) -0.005(2) 0.029(2) -0.003(3)
C51 0.195(6) 0.091(5) 0.074(4) 0.005(4) 0.023(4) 0.032(5)
C52 0.193(7) 0.101(5) 0.100(5) -0.024(4) 0.007(5) 0.003(5)
C53 0.168(6) 0.138(6) 0.055(3) 0.001(4) 0.027(4) 0.016(5)
C54 0.110(5) 0.121(5) 0.071(4) 0.027(4) 0.000(3) -0.015(4)

loop_
_atom_type_symbol
_atom_type_description
_atom_type_scat_dispersion_real
_atom_type_scat_dispersion_imag
_atom_type_scat_source
C C 0.0033 0.0016 'International Tables Vol C Tables 4.2.6.8 and 6.1.1.4'
H H 0.0000 0.0000 'International Tables Vol C Tables 4.2.6.8 and 6.1.1.4'
Cu Cu 0.3201 1.2651 'International Tables Vol C Tables 4.2.6.8 and 6.1.1.4'
F F 0.0171 0.0103 'International Tables Vol C Tables 4.2.6.8 and 6.1.1.4'
N N 0.0061 0.0033 'International Tables Vol C Tables 4.2.6.8 and 6.1.1.4'
O O 0.0106 0.0060 'International Tables Vol C Tables 4.2.6.8 and 6.1.1.4'
S S 0.1246 0.1234 'International Tables Vol C Tables 4.2.6.8 and 6.1.1.4'

loop_
_exptl_crystal_face_index_h
_exptl_crystal_face_index_k
_exptl_crystal_face_index_l
_exptl_crystal_face_perp_dist
_exptl_oxdiff_crystal_face_indexfrac_h
_exptl_oxdiff_crystal_face_indexfrac_k
_exptl_oxdiff_crystal_face_indexfrac_l
_exptl_oxdiff_crystal_face_x
_exptl_oxdiff_crystal_face_y
_exptl_oxdiff_crystal_face_z
1 1 -1 0.1132 1.0000 1.0000 -1.0000 0.0152 0.0636 0.0296
-1 -1 1 0.1030 -1.0000 -1.0000 1.0000 -0.0152 -0.0636 -0.0296
0 1 -1 0.1074 -0.0000 1.0000 -1.0000 0.0098 0.0068 0.0469
0 -1 1 0.1074 0.0000 -1.0000 1.0000 -0.0098 -0.0068 -0.0469
-1 1 1 0.0992 -1.0000 1.0000 1.0000 0.0426 -0.0564 0.0122
0 1 1 0.1169 -0.0000 1.0000 1.0000 0.0481 0.0004 -0.0052
0 -1 -1 0.1140 0.0000 -1.0000 -1.0000 -0.0481 -0.0004 0.0052
1 2 0 0.1105 1.0000 2.0000 -0.0000 0.0633 0.0639 0.0244

loop_
_geom_angle_atom_site_label_1
_geom_angle_atom_site_label_2
_geom_angle_atom_site_label_3
_geom_angle
N4 Cu1 O2 94.71(10)
N5 Cu1 O2 103.42(10)
N5 Cu1 N4 83.20(10)
N6 Cu1 O2 84.41(10)
N6 Cu1 N4 83.15(10)
N6 Cu1 N5 164.77(11)
N6 Cu1 N41 96.57(11)
N41 Cu1 O2 92.22(10)
N41 Cu1 N4 173.01(11)
N41 Cu1 N5 96.16(11)
O3 Cu2 O1 87.83(10)
O3 Cu2 N1 158.26(11)
N1 Cu2 O1 113.87(10)
N2 Cu2 O1 99.10(11)
N2 Cu2 O3 96.17(12)
N2 Cu2 N1 82.24(12)
N2 Cu2 N3 164.47(12)
N3 Cu2 O1 91.75(10)
N3 Cu2 O3 95.31(11)
N3 Cu2 N1 83.21(11)
O1 S1 C1 100.06(13)
O2 S1 O1 108.80(14)
O2 S1 C1 106.27(14)
S1 O1 Cu2 108.59(13)
S1 O2 Cu1 131.40(14)
Cu2 O3 H3A 110.1
Cu2 O3 H3B 109.7
H3A O3 H3B 108.8
C7 N1 Cu2 115.61(19)
C10 N1 Cu2 104.4(2)
C10 N1 C7 111.5(2)
C16 N1 Cu2 105.32(19)
C16 N1 C7 107.7(3)
C16 N1 C10 112.2(3)
C11 N2 Cu2 114.4(2)
C11 N2 C15 119.7(3)
C15 N2 Cu2 125.9(3)
C17 N3 Cu2 114.6(2)
C17 N3 C21 119.2(3)
C21 N3 Cu2 125.1(3)
C8 N4 Cu1 112.68(19)
C22 N4 Cu1 105.76(19)
C22 N4 C8 112.5(2)
C22 N4 C28 111.4(2)
C28 N4 Cu1 105.39(18)
C28 N4 C8 108.8(3)
C23 N5 Cu1 113.0(2)
C27 N5 Cu1 127.6(2)
C27 N5 C23 119.3(3)
C29 N6 Cu1 114.1(2)
C33 N6 Cu1 126.2(2)
C33 N6 C29 119.1(3)
C2 C1 S1 115.5(2)
C2 C1 C6 120.4(3)
C6 C1 S1 123.8(2)
C1 C2 C3 119.2(3)
C1 C2 C7 123.5(3)
C3 C2 C7 117.2(3)
C2 C3 H3 119.3
C4 C3 C2 121.5(3)
C4 C3 H3 119.3
C3 C4 C5 118.1(3)
C3 C4 C9 121.0(3)
C5 C4 C9 120.8(3)
C4 C5 H5 118.9
C4 C5 C6 122.2(3)
C6 C5 H5 118.9
C1 C6 C8 125.3(3)
C5 C6 C1 118.3(3)
C5 C6 C8 116.4(3)
N1 C7 C2 114.4(3)
N1 C7 H7A 108.7
N1 C7 H7B 108.7
C2 C7 H7A 108.7
C2 C7 H7B 108.7
H7A C7 H7B 107.6
N4 C8 C6 113.8(3)
N4 C8 H8A 108.8
N4 C8 H8B 108.8
C6 C8 H8A 108.8
C6 C8 H8B 108.8
H8A C8 H8B 107.7
C4 C9 H9A 109.5
C4 C9 H9B 109.5
C4 C9 H9C 109.5
H9A C9 H9B 109.5
H9A C9 H9C 109.5
H9B C9 H9C 109.5
N1 C10 H10A 109.7
N1 C10 H10B 109.7
N1 C10 C11 109.7(3)
H10A C10 H10B 108.2
C11 C10 H10A 109.7
C11 C10 H10B 109.7
N2 C11 C10 115.6(3)
N2 C11 C12 121.2(4)
C12 C11 C10 123.2(4)
C11 C12 H12 120.3
C13 C12 C11 119.3(4)
C13 C12 H12 120.3
C12 C13 H13 120.2
C12 C13 C14 119.5(4)
C14 C13 H13 120.2
C13 C14 H14 120.3
C13 C14 C15 119.4(4)
C15 C14 H14 120.3
N2 C15 C14 120.8(4)
N2 C15 H15 119.6
C14 C15 H15 119.6
N1 C16 H16A 109.8
N1 C16 H16B 109.8
N1 C16 C17 109.6(3)
H16A C16 H16B 108.2
C17 C16 H16A 109.8
C17 C16 H16B 109.8
N3 C17 C16 114.0(3)
N3 C17 C18 121.8(3)
C18 C17 C16 124.2(3)
C17 C18 H18 120.5
C17 C18 C19 119.1(4)
C19 C18 H18 120.5
C18 C19 H19 120.7
C18 C19 C20 118.6(4)
C20 C19 H19 120.7
C19 C20 H20 120.0
C21 C20 C19 120.0(4)
C21 C20 H20 120.0
N3 C21 C20 121.3(4)
N3 C21 H21 119.4
C20 C21 H21 119.4
N4 C22 H22A 109.6
N4 C22 H22B 109.6
N4 C22 C23 110.3(2)
H22A C22 H22B 108.1
C23 C22 H22A 109.6
C23 C22 H22B 109.6
N5 C23 C22 115.2(3)
N5 C23 C24 121.2(3)
C24 C23 C22 123.5(3)
C23 C24 H24 120.5
C25 C24 C23 119.1(3)
C25 C24 H24 120.5
C24 C25 H25 120.0
C24 C25 C26 120.0(3)
C26 C25 H25 120.0
C25 C26 H26 120.9
C27 C26 C25 118.2(3)
C27 C26 H26 120.9
N5 C27 C26 122.2(3)
N5 C27 H27 118.9
C26 C27 H27 118.9
N4 C28 H28A 109.8
N4 C28 H28B 109.8
N4 C28 C29 109.2(3)
H28A C28 H28B 108.3
C29 C28 H28A 109.8
C29 C28 H28B 109.8
N6 C29 C28 114.3(3)
N6 C29 C30 121.9(3)
C30 C29 C28 123.7(3)
C29 C30 H30 120.6
C29 C30 C31 118.7(4)
C31 C30 H30 120.6
C30 C31 H31 120.3
C32 C31 C30 119.4(4)
C32 C31 H31 120.3
C31 C32 H32 120.4
C31 C32 C33 119.3(3)
C33 C32 H32 120.4
N6 C33 C32 121.6(3)
N6 C33 H33 119.2
C32 C33 H33 119.2
C41 N41 Cu1 169.5(3)
N41 C41 C42 178.8(4)
C41 C42 H42A 109.5
C41 C42 H42B 109.5
C41 C42 H42C 109.5
H42A C42 H42B 109.5
H42A C42 H42C 109.5
H42B C42 H42C 109.5
O11 S2 O12 115.89(17)
O11 S2 O13 113.52(15)
O11 S2 C2S 103.33(17)
O12 S2 O13 115.38(16)
O12 S2 C2S 102.88(19)
O13 S2 C2S 103.45(19)
F1S2 C2S S2 111.4(3)
F2S2 C2S S2 111.6(3)
F2S2 C2S F1S2 107.3(4)
F3S2 C2S S2 110.4(3)
F3S2 C2S F1S2 107.7(3)
F3S2 C2S F2S2 108.3(3)
O21 S3 O22 116.76(19)
O21 S3 O23 113.98(19)
O21 S3 C3S 103.72(18)
O22 S3 O23 113.90(17)
O22 S3 C3S 103.53(18)
O23 S3 C3S 102.58(19)
F1S3 C3S S3 111.7(3)
F1S3 C3S F3S3 107.6(3)
F2S3 C3S S3 111.5(3)
F2S3 C3S F1S3 108.2(3)
F2S3 C3S F3S3 106.7(3)
F3S3 C3S S3 110.9(3)
O31 S4 C4S 103.7(2)
O32 S4 O31 113.8(2)
O32 S4 C4S 101.5(2)
O33 S4 O31 115.8(3)
O33 S4 O32 114.6(2)
O33 S4 C4S 105.2(3)
O34 S4B O36 121(3)
O34 S4B C4S 113(2)
O35 S4B O34 117(3)
O35 S4B O36 105(3)
O35 S4B C4S 85.7(18)
O36 S4B C4S 109.4(19)
F1S4 C4S S4 112.3(4)
F1S4 C4S S4B 135.5(9)
F1S4 C4S F2S4 108.9(5)
F1S4 C4S F3S4 106.0(5)
F2S4 C4S S4 113.2(3)
F2S4 C4S S4B 97.2(6)
F2S4 C4S F3S4 105.9(4)
F3S4 C4S S4 110.0(4)
F3S4 C4S S4B 100.3(9)
C54 O51 C51 110.3(5)
O51 C51 H51A 111.7
O51 C51 H51B 111.7
O51 C51 C52 100.1(6)
H51A C51 H51B 109.5
C52 C51 H51A 111.7
C52 C51 H51B 111.7
C51 C52 H52A 111.4
C51 C52 H52B 111.4
H52A C52 H52B 109.2
C53 C52 C51 102.0(8)
C53 C52 H52A 111.4
C53 C52 H52B 111.4
C52 C53 H53A 111.6
C52 C53 H53B 111.6
C52 C53 C54 101.0(6)
H53A C53 H53B 109.4
C54 C53 H53A 111.6
C54 C53 H53B 111.6
O51 C54 C53 104.4(6)
O51 C54 H54A 110.9
O51 C54 H54B 110.9
C53 C54 H54A 110.9
C53 C54 H54B 110.9
H54A C54 H54B 108.9

loop_
_geom_bond_atom_site_label_1
_geom_bond_atom_site_label_2
_geom_bond_distance
Cu1 O2 2.193(2)
Cu1 N4 2.040(3)
Cu1 N5 2.004(3)
Cu1 N6 1.991(3)
Cu1 N41 2.000(3)
Cu2 O1 2.192(2)
Cu2 O3 2.018(2)
Cu2 N1 2.060(3)
Cu2 N2 1.963(3)
Cu2 N3 1.975(3)
S1 O1 1.533(2)
S1 O2 1.494(2)
S1 C1 1.829(3)
O3 H3A 0.8791
O3 H3B 0.8790
N1 C7 1.514(4)
N1 C10 1.490(4)
N1 C16 1.489(4)
N2 C11 1.338(4)
N2 C15 1.350(5)
N3 C17 1.354(5)
N3 C21 1.354(4)
N4 C8 1.510(4)
N4 C22 1.480(4)
N4 C28 1.490(4)
N5 C23 1.355(4)
N5 C27 1.344(4)
N6 C29 1.345(4)
N6 C33 1.342(4)
C1 C2 1.391(4)
C1 C6 1.406(4)
C2 C3 1.403(4)
C2 C7 1.517(4)
C3 H3 0.9500
C3 C4 1.387(5)
C4 C5 1.390(5)
C4 C9 1.513(4)
C5 H5 0.9500
C5 C6 1.399(4)
C6 C8 1.515(4)
C7 H7A 0.9900
C7 H7B 0.9900
C8 H8A 0.9900
C8 H8B 0.9900
C9 H9A 0.9800
C9 H9B 0.9800
C9 H9C 0.9800
C10 H10A 0.9900
C10 H10B 0.9900
C10 C11 1.494(5)
C11 C12 1.389(5)
C12 H12 0.9500
C12 C13 1.370(7)
C13 H13 0.9500
C13 C14 1.371(7)
C14 H14 0.9500
C14 C15 1.391(6)
C15 H15 0.9500
C16 H16A 0.9900
C16 H16B 0.9900
C16 C17 1.500(5)
C17 C18 1.383(5)
C18 H18 0.9500
C18 C19 1.385(6)
C19 H19 0.9500
C19 C20 1.395(6)
C20 H20 0.9500
C20 C21 1.368(5)
C21 H21 0.9500
C22 H22A 0.9900
C22 H22B 0.9900
C22 C23 1.497(4)
C23 C24 1.386(4)
C24 H24 0.9500
C24 C25 1.377(5)
C25 H25 0.9500
C25 C26 1.388(5)
C26 H26 0.9500
C26 C27 1.383(5)
C27 H27 0.9500
C28 H28A 0.9900
C28 H28B 0.9900
C28 C29 1.515(4)
C29 C30 1.379(5)
C30 H30 0.9500
C30 C31 1.383(5)
C31 H31 0.9500
C31 C32 1.376(6)
C32 H32 0.9500
C32 C33 1.379(5)
C33 H33 0.9500
N41 C41 1.118(4)
C41 C42 1.451(5)
C42 H42A 0.9800
C42 H42B 0.9800
C42 H42C 0.9800
S2 O11 1.438(3)
S2 O12 1.438(3)
S2 O13 1.449(3)
S2 C2S 1.827(4)
F1S2 C2S 1.327(5)
F2S2 C2S 1.327(4)
F3S2 C2S 1.325(5)
S3 O21 1.434(3)
S3 O22 1.439(3)
S3 O23 1.450(3)
S3 C3S 1.825(4)
F1S3 C3S 1.325(5)
F2S3 C3S 1.322(4)
F3S3 C3S 1.340(5)
S4 O31 1.448(4)
S4 O32 1.439(3)
S4 O33 1.426(4)
S4 C4S 1.827(6)
S4B O34 1.416(10)
S4B O35 1.415(10)
S4B O36 1.420(10)
S4B C4S 1.620(18)
F1S4 C4S 1.273(6)
F2S4 C4S 1.315(5)
F3S4 C4S 1.343(6)
O51 C51 1.402(9)
O51 C54 1.396(7)
C51 H51A 0.9900
C51 H51B 0.9900
C51 C52 1.480(11)
C52 H52A 0.9900
C52 H52B 0.9900
C52 C53 1.477(11)
C53 H53A 0.9900
C53 H53B 0.9900
C53 C54 1.541(10)
C54 H54A 0.9900
C54 H54B 0.9900

loop_
_geom_hbond_atom_site_label_D
_geom_hbond_atom_site_label_H
_geom_hbond_atom_site_label_A
_geom_hbond_distance_DH
_geom_hbond_distance_HA
_geom_hbond_distance_DA
_geom_hbond_angle_DHA
O3 H3A O32 0.88 1.87 2.720(4) 160.6
O3 H3B O23 0.88 1.91 2.771(4) 167.6

loop_
_geom_torsion_atom_site_label_1
_geom_torsion_atom_site_label_2
_geom_torsion_atom_site_label_3
_geom_torsion_atom_site_label_4
_geom_torsion
Cu1 N4 C8 C6 74.4(3)
Cu1 N4 C22 C23 -37.6(3)
Cu1 N4 C28 C29 39.3(3)
Cu1 N5 C23 C22 -7.2(3)
Cu1 N5 C23 C24 175.9(2)
Cu1 N5 C27 C26 -175.6(3)
Cu1 N6 C29 C28 9.6(4)
Cu1 N6 C29 C30 -172.3(3)
Cu1 N6 C33 C32 171.0(3)
Cu2 N1 C7 C2 53.0(3)
Cu2 N1 C10 C11 -37.8(3)
Cu2 N1 C16 C17 38.1(3)
Cu2 N2 C11 C10 1.5(4)
Cu2 N2 C11 C12 -178.9(3)
Cu2 N2 C15 C14 -179.5(3)
Cu2 N3 C17 C16 14.0(4)
Cu2 N3 C17 C18 -168.6(3)
Cu2 N3 C21 C20 168.2(3)
S1 C1 C2 C3 -175.5(2)
S1 C1 C2 C7 3.5(4)
S1 C1 C6 C5 170.8(2)
S1 C1 C6 C8 -10.0(4)
O1 S1 O2 Cu1 145.21(18)
O1 S1 C1 C2 95.0(3)
O1 S1 C1 C6 -79.3(3)
O2 S1 O1 Cu2 174.69(11)
O2 S1 C1 C2 -151.9(2)
O2 S1 C1 C6 33.8(3)
N1 C10 C11 N2 25.9(4)
N1 C10 C11 C12 -153.8(3)
N1 C16 C17 N3 -35.8(4)
N1 C16 C17 C18 146.9(4)
N2 C11 C12 C13 -2.0(6)
N3 C17 C18 C19 -1.0(6)
N4 C22 C23 N5 30.9(4)
N4 C22 C23 C24 -152.2(3)
N4 C28 C29 N6 -33.6(4)
N4 C28 C29 C30 148.3(3)
N5 C23 C24 C25 0.1(5)
N6 C29 C30 C31 0.4(6)
C1 S1 O1 Cu2 -74.16(15)
C1 S1 O2 Cu1 38.3(2)
C1 C2 C3 C4 4.5(5)
C1 C2 C7 N1 -88.0(4)
C1 C6 C8 N4 -86.0(4)
C2 C1 C6 C5 -3.2(5)
C2 C1 C6 C8 175.9(3)
C2 C3 C4 C5 -3.6(5)
C2 C3 C4 C9 176.6(3)
C3 C2 C7 N1 91.1(3)
C3 C4 C5 C6 -0.8(5)
C4 C5 C6 C1 4.2(5)
C4 C5 C6 C8 -175.0(3)
C5 C6 C8 N4 93.2(3)
C6 C1 C2 C3 -1.0(5)
C6 C1 C2 C7 178.0(3)
C7 N1 C10 C11 87.7(3)
C7 N1 C16 C17 -85.8(3)
C7 C2 C3 C4 -174.5(3)
C8 N4 C22 C23 85.8(3)
C8 N4 C28 C29 -81.8(3)
C9 C4 C5 C6 178.9(3)
C10 N1 C7 C2 -66.0(3)
C10 N1 C16 C17 151.1(3)
C10 C11 C12 C13 177.6(4)
C11 N2 C15 C14 -1.0(5)
C11 C12 C13 C14 0.1(6)
C12 C13 C14 C15 1.3(6)
C13 C14 C15 N2 -0.9(6)
C15 N2 C11 C10 -177.2(3)
C15 N2 C11 C12 2.5(5)
C16 N1 C7 C2 170.5(2)
C16 N1 C10 C11 -151.4(3)
C16 C17 C18 C19 176.1(4)
C17 N3 C21 C20 0.7(5)
C17 C18 C19 C20 1.0(6)
C18 C19 C20 C21 -0.2(6)
C19 C20 C21 N3 -0.7(6)
C21 N3 C17 C16 -177.3(3)
C21 N3 C17 C18 0.1(5)
C22 N4 C8 C6 -45.1(3)
C22 N4 C28 C29 153.5(3)
C22 C23 C24 C25 -176.6(3)
C23 N5 C27 C26 0.3(5)
C23 C24 C25 C26 0.6(6)
C24 C25 C26 C27 -0.9(6)
C25 C26 C27 N5 0.4(5)
C27 N5 C23 C22 176.3(3)
C27 N5 C23 C24 -0.6(5)
C28 N4 C8 C6 -169.1(2)
C28 N4 C22 C23 -151.6(3)
C28 C29 C30 C31 178.4(4)
C29 N6 C33 C32 0.4(5)
C29 C30 C31 C32 -0.1(6)
C30 C31 C32 C33 -0.1(6)
C31 C32 C33 N6 0.0(6)
C33 N6 C29 C28 -178.7(3)
C33 N6 C29 C30 -0.5(5)
O11 S2 C2S F1S2 -59.6(3)
O11 S2 C2S F2S2 -179.5(3)
O11 S2 C2S F3S2 59.9(3)
O12 S2 C2S F1S2 179.4(3)
O12 S2 C2S F2S2 59.5(3)
O12 S2 C2S F3S2 -61.0(3)
O13 S2 C2S F1S2 58.9(3)
O13 S2 C2S F2S2 -61.0(3)
O13 S2 C2S F3S2 178.5(3)
O21 S3 C3S F1S3 55.5(3)
O21 S3 C3S F2S3 176.7(3)
O21 S3 C3S F3S3 -64.6(3)
O22 S3 C3S F1S3 177.8(3)
O22 S3 C3S F2S3 -60.9(3)
O22 S3 C3S F3S3 57.8(3)
O23 S3 C3S F1S3 -63.4(3)
O23 S3 C3S F2S3 57.8(3)
O23 S3 C3S F3S3 176.6(3)
O31 S4 C4S F1S4 -56.5(5)
O31 S4 C4S F2S4 179.6(4)
O31 S4 C4S F3S4 61.3(4)
O32 S4 C4S F1S4 61.7(4)
O32 S4 C4S F2S4 -62.1(4)
O32 S4 C4S F3S4 179.6(4)
O33 S4 C4S F1S4 -178.6(4)
O33 S4 C4S F2S4 57.5(5)
O33 S4 C4S F3S4 -60.7(4)
O34 S4B C4S F1S4 99(2)
O34 S4B C4S F2S4 -28(2)
O34 S4B C4S F3S4 -136(2)
O35 S4B C4S F1S4 -143.8(19)
O35 S4B C4S F2S4 89.7(18)
O35 S4B C4S F3S4 -18.0(19)
O36 S4B C4S F1S4 -39(3)
O36 S4B C4S F2S4 -166(2)
O36 S4B C4S F3S4 87(2)
O51 C51 C52 C53 46.8(9)
C51 O51 C54 C53 13.6(9)
C51 C52 C53 C54 -38.3(9)
C52 C53 C54 O51 16.3(9)
C54 O51 C51 C52 -37.8(9)
